data_4076177
loop_
_publ_author_name
'Evans, William J.'
'Lee, David S.'
'Johnston, Matthew A.'
'Ziller, Joseph W.'

_publ_section_title
;
 The Elusive (C5Me4H)3Lu:&#x00A0; Its Synthesis and LnZ3/K/N2Reactivity
;
_journal_issue 26
_journal_name_full Organometallics
_journal_page_first 6393
_journal_paper_doi 10.1021/om050709k
_journal_volume 24
_journal_year 2005
_chemical_formula_sum 'C58 H84 Lu2 N2 O2'
_chemical_formula_weight 1191.21
_chemical_name_systematic
; 
 ? 
;
_space_group_IT_number 15
_symmetry_cell_setting monoclinic
_symmetry_space_group_name_Hall '-C 2yc'
_symmetry_space_group_name_H-M 'C 1 2/c 1'
_atom_sites_solution_hydrogens geom
_atom_sites_solution_primary direct
_atom_sites_solution_secondary difmap
_audit_creation_method SHELXTL
_cell_angle_alpha 90.00
_cell_angle_beta 105.263(5)
_cell_angle_gamma 90.00
_cell_formula_units_Z 4
_cell_length_a 15.123(5)
_cell_length_b 13.951(5)
_cell_length_c 25.662(8)
_cell_measurement_temperature 163(2)
_cell_volume 5223(3)
_computing_cell_refinement 'Bruker SMART/SAINT'
_computing_data_collection 'Bruker SMART'
_computing_data_reduction 'Bruker SAINT'
_computing_molecular_graphics 'Bruker SHELXTL'
_computing_publication_material 'Bruker SHELXTL'
_computing_structure_refinement 'Bruker SHELXTL'
_computing_structure_solution 'Bruker SHELXTL'
_diffrn_ambient_temperature 163(2)
_diffrn_measured_fraction_theta_full 0.954
_diffrn_measured_fraction_theta_max 0.954
_diffrn_measurement_device_type 'CCD area detector'
_diffrn_measurement_method 'omega scans'
_diffrn_radiation_monochromator graphite
_diffrn_radiation_source 'sealed tube'
_diffrn_radiation_type MoK\a
_diffrn_radiation_wavelength 0.71073
_diffrn_reflns_av_R_equivalents 0.0302
_diffrn_reflns_av_sigmaI/netI 0.0251
_diffrn_reflns_limit_h_max 19
_diffrn_reflns_limit_h_min -20
_diffrn_reflns_limit_k_max 18
_diffrn_reflns_limit_k_min -18
_diffrn_reflns_limit_l_max 34
_diffrn_reflns_limit_l_min -34
_diffrn_reflns_number 24976
_diffrn_reflns_theta_full 28.34
_diffrn_reflns_theta_max 28.34
_diffrn_reflns_theta_min 2.02
_diffrn_standards_decay_% '< 1.0'
_diffrn_standards_interval_count 'initial 50 frames recollected'
_diffrn_standards_number '50 frames'
_exptl_absorpt_coefficient_mu 3.800
_exptl_absorpt_correction_T_max 0.3952
_exptl_absorpt_correction_T_min 0.3188
_exptl_absorpt_correction_type multi-scan
_exptl_absorpt_process_details 'Bruker SADABS'
_exptl_crystal_colour pale
_exptl_crystal_density_diffrn 1.515
_exptl_crystal_density_meas ?
_exptl_crystal_density_method 'not measured'
_exptl_crystal_description cube
_exptl_crystal_F_000 2416
_exptl_crystal_size_max 0.39
_exptl_crystal_size_mid 0.38
_exptl_crystal_size_min 0.30
_refine_diff_density_max 3.314
_refine_diff_density_min -3.975
_refine_diff_density_rms 0.209
_refine_ls_extinction_method none
_refine_ls_goodness_of_fit_ref 1.094
_refine_ls_hydrogen_treatment constr
_refine_ls_matrix_type full
_refine_ls_number_parameters 286
_refine_ls_number_reflns 6233
_refine_ls_number_restraints 0
_refine_ls_restrained_S_all 1.094
_refine_ls_R_factor_all 0.0491
_refine_ls_R_factor_gt 0.0439
_refine_ls_shift/su_max 0.001
_refine_ls_shift/su_mean 0.000
_refine_ls_structure_factor_coef Fsqd
_refine_ls_weighting_details 'calc w=1/[\s^2^(Fo^2^)+(0.0418P)^2^+171.4407P] where P=(Fo^2^+2Fc^2^)/3'
_refine_ls_weighting_scheme calc
_refine_ls_wR_factor_gt 0.1326
_refine_ls_wR_factor_ref 0.1362
_reflns_number_gt 5577
_reflns_number_total 6233
_reflns_threshold_expression >2sigma(I)
_cod_data_source_file om050709ksi20050816_073930.cif
_cod_data_source_block dl30_(281029)
_cod_depositor_comments
;
The following automatic conversions were performed:

'_symmetry_cell_setting' value 'Monoclinic' changed to 'monoclinic'
according to /home/saulius/struct/CIF-dictionaries/cif_core.dic
dictionary named 'cif_core.dic' version 2.4.1 from 2010-06-29.

Automatic conversion script
Id: cif_fix_values 1715 2011-07-08 13:25:40Z adriana 

The following automatic conversions were performed:

'_exptl_crystal_density_meas' value 'n/a' was changed to '?' - the
value is perceived as not measured.

Automatic conversion script
Id: cif_fix_values 3008 2015-01-20 13:52:24Z robertas 
;
_cod_original_sg_symbol_H-M C2/c
_cod_database_code 4076177

loop_
_symmetry_equiv_pos_as_xyz
'x, y, z'
'-x, y, -z+1/2'
'x+1/2, y+1/2, z'
'-x+1/2, y+1/2, -z+1/2'
'-x, -y, -z'
'x, -y, z-1/2'
'-x+1/2, -y+1/2, -z'
'x+1/2, -y+1/2, z-1/2'

loop_
_atom_site_label
_atom_site_type_symbol
_atom_site_fract_x
_atom_site_fract_y
_atom_site_fract_z
_atom_site_U_iso_or_equiv
_atom_site_adp_type
_atom_site_occupancy
_atom_site_symmetry_multiplicity
_atom_site_calc_flag
_atom_site_refinement_flags
_atom_site_disorder_assembly
_atom_site_disorder_group
Lu1 Lu 0.10226(2) 0.511331(19) 0.329652(10) 0.01964(10) Uani 1 1 d . . .
N1 N 0.0310(4) 0.5098(4) 0.2382(2) 0.0253(12) Uani 1 1 d . . .
C1 C 0.0327(5) 0.6757(5) 0.3508(3) 0.0286(15) Uani 1 1 d . A .
C2 C 0.0903(6) 0.6492(5) 0.4004(3) 0.0320(16) Uani 1 1 d . A .
C3 C 0.1826(5) 0.6523(5) 0.3977(3) 0.0267(14) Uani 1 1 d . A .
C4 C 0.1818(5) 0.6833(5) 0.3449(3) 0.0247(13) Uani 1 1 d . A .
C5 C 0.0894(5) 0.6959(5) 0.3154(3) 0.0275(14) Uani 1 1 d . A .
H5A H 0.0685 0.7287 0.2796 0.033 Uiso 1 1 calc R . .
C6 C -0.0692(6) 0.6900(7) 0.3372(4) 0.045(2) Uani 1 1 d . . .
H6A H -0.0827 0.7552 0.3470 0.067 Uiso 1 1 calc R A .
H6B H -0.0961 0.6437 0.3573 0.067 Uiso 1 1 calc R . .
H6C H -0.0954 0.6804 0.2983 0.067 Uiso 1 1 calc R . .
C7 C 0.0595(8) 0.6415(7) 0.4523(4) 0.051(3) Uani 1 1 d . . .
H7A H 0.0594 0.7053 0.4682 0.077 Uiso 1 1 calc R A .
H7B H 0.1017 0.5996 0.4779 0.077 Uiso 1 1 calc R . .
H7C H -0.0025 0.6144 0.4440 0.077 Uiso 1 1 calc R . .
C8 C 0.2664(6) 0.6405(6) 0.4442(3) 0.0382(18) Uani 1 1 d . . .
H8A H 0.2821 0.7021 0.4627 0.057 Uiso 1 1 calc R A .
H8B H 0.3177 0.6185 0.4306 0.057 Uiso 1 1 calc R . .
H8C H 0.2541 0.5932 0.4696 0.057 Uiso 1 1 calc R . .
C9 C 0.2628(6) 0.7111(6) 0.3249(3) 0.0322(16) Uani 1 1 d . . .
H9A H 0.2773 0.7789 0.3331 0.048 Uiso 1 1 calc R A .
H9B H 0.2484 0.7012 0.2858 0.048 Uiso 1 1 calc R . .
H9C H 0.3156 0.6716 0.3428 0.048 Uiso 1 1 calc R . .
C10 C 0.1825(6) 0.3648(5) 0.3970(3) 0.0321(16) Uani 1 1 d . A .
C11 C 0.1359(6) 0.3223(5) 0.3470(3) 0.0324(17) Uani 1 1 d . A .
C12 C 0.0405(6) 0.3387(5) 0.3386(3) 0.0329(17) Uani 1 1 d . A .
C13 C 0.0280(6) 0.3921(5) 0.3838(3) 0.0302(16) Uani 1 1 d . A .
C14 C 0.1143(6) 0.4056(6) 0.4192(3) 0.0325(17) Uani 1 1 d . A .
C15 C 0.2806(7) 0.3489(7) 0.4281(4) 0.045(2) Uani 1 1 d . . .
H15A H 0.2852 0.2894 0.4489 0.067 Uiso 1 1 calc R A .
H15B H 0.3014 0.4028 0.4527 0.067 Uiso 1 1 calc R . .
H15C H 0.3190 0.3441 0.4028 0.067 Uiso 1 1 calc R . .
C16 C 0.1797(7) 0.2615(7) 0.3119(4) 0.050(2) Uani 1 1 d . . .
H16A H 0.1858 0.1955 0.3254 0.075 Uiso 1 1 calc R A .
H16B H 0.2405 0.2872 0.3130 0.075 Uiso 1 1 calc R . .
H16C H 0.1413 0.2626 0.2746 0.075 Uiso 1 1 calc R . .
C17 C -0.0242(12) 0.2878(14) 0.3039(7) 0.030(4) Uani 0.42 1 d P . .
H17A H -0.0317 0.2257 0.3201 0.044 Uiso 0.42 1 calc PR A .
H17B H -0.0059 0.2776 0.2704 0.044 Uiso 0.42 1 calc PR . .
H17C H -0.0824 0.3229 0.2959 0.044 Uiso 0.42 1 calc PR . .
C18 C -0.0630(6) 0.4171(7) 0.3940(4) 0.0399(19) Uani 1 1 d . . .
H18A H -0.0816 0.3659 0.4150 0.060 Uiso 1 1 calc R A .
H18B H -0.1093 0.4243 0.3594 0.060 Uiso 1 1 calc R . .
H18C H -0.0572 0.4774 0.4142 0.060 Uiso 1 1 calc R . .
C19 C 0.1277(9) 0.4282(10) 0.4771(4) 0.027(3) Uani 0.58 1 d P . .
H19A H 0.1296 0.3686 0.4975 0.040 Uiso 0.58 1 calc PR A .
H19B H 0.0768 0.4681 0.4815 0.040 Uiso 0.58 1 calc PR . .
H19C H 0.1855 0.4630 0.4906 0.040 Uiso 0.58 1 calc PR . .
O1 O 0.2422(12) 0.4946(12) 0.2985(7) 0.020(4) Uiso 0.50 1 d P A 1
C20 C 0.2374(18) 0.4999(19) 0.2411(11) 0.041(7) Uiso 0.50 1 d P A 1
H20A H 0.2217 0.5655 0.2269 0.050 Uiso 0.50 1 calc PR A 1
H20B H 0.1918 0.4541 0.2200 0.050 Uiso 0.50 1 calc PR A 1
C21 C 0.3355(16) 0.4722(18) 0.2400(9) 0.034(6) Uiso 0.50 1 d P A 1
H21A H 0.3424 0.4019 0.2378 0.041 Uiso 0.50 1 calc PR A 1
H21B H 0.3532 0.5031 0.2095 0.041 Uiso 0.50 1 calc PR A 1
C22 C 0.3915(17) 0.5115(19) 0.2945(10) 0.033(6) Uiso 0.50 1 d P A 1
H22A H 0.4524 0.4804 0.3058 0.040 Uiso 0.50 1 calc PR A 1
H22B H 0.4000 0.5817 0.2926 0.040 Uiso 0.50 1 calc PR A 1
C23 C 0.3359(14) 0.4877(16) 0.3317(8) 0.027(5) Uiso 0.50 1 d P A 1
H23A H 0.3495 0.4221 0.3463 0.033 Uiso 0.50 1 calc PR A 1
H23B H 0.3471 0.5336 0.3621 0.033 Uiso 0.50 1 calc PR A 1
O1B O 0.2287(13) 0.4871(14) 0.2962(8) 0.029(6) Uiso 0.50 1 d P A 2
C20B C 0.2367(13) 0.4783(15) 0.2416(7) 0.022(4) Uiso 0.50 1 d P A 2
H20C H 0.2214 0.5402 0.2225 0.026 Uiso 0.50 1 calc PR A 2
H20D H 0.1930 0.4294 0.2220 0.026 Uiso 0.50 1 calc PR A 2
C21B C 0.3332(17) 0.4495(19) 0.2423(10) 0.037(6) Uiso 0.50 1 d P A 2
H21C H 0.3394 0.3789 0.2418 0.045 Uiso 0.50 1 calc PR A 2
H21D H 0.3512 0.4770 0.2111 0.045 Uiso 0.50 1 calc PR A 2
C22B C 0.3898(18) 0.4907(19) 0.2944(11) 0.037(7) Uiso 0.50 1 d P A 2
H22C H 0.4006 0.5602 0.2914 0.044 Uiso 0.50 1 calc PR A 2
H22D H 0.4491 0.4570 0.3074 0.044 Uiso 0.50 1 calc PR A 2
C23B C 0.3232(14) 0.4696(16) 0.3308(8) 0.027(5) Uiso 0.50 1 d P A 2
H23C H 0.3298 0.4023 0.3436 0.033 Uiso 0.50 1 calc PR A 2
H23D H 0.3369 0.5126 0.3626 0.033 Uiso 0.50 1 calc PR A 2
C24 C 0.0863(15) 0.0714(15) 0.4283(9) 0.035(5) Uiso 0.50 1 d P B 1
C25 C 0.0551(15) -0.0246(15) 0.4238(9) 0.046(4) Uiso 0.50 1 d P B 1
H25A H -0.0037 -0.0399 0.4281 0.055 Uiso 0.50 1 calc PR B 1
C26 C 0.1108(15) -0.0956(14) 0.4130(8) 0.038(4) Uiso 0.50 1 d P B 1
H26A H 0.0925 -0.1609 0.4108 0.045 Uiso 0.50 1 calc PR B 1
C27 C 0.1941(16) -0.0687(17) 0.4056(9) 0.051(5) Uiso 0.50 1 d P B 1
H27A H 0.2312 -0.1160 0.3951 0.062 Uiso 0.50 1 calc PR B 1
C28 C 0.227(2) 0.026(2) 0.4129(11) 0.067(6) Uiso 0.50 1 d P B 1
H28A H 0.2867 0.0420 0.4113 0.080 Uiso 0.50 1 calc PR B 1
C29 C 0.168(2) 0.091(2) 0.4222(12) 0.048(8) Uiso 0.50 1 d P B 1
H29A H 0.1867 0.1565 0.4247 0.058 Uiso 0.50 1 calc PR B 1
C30 C 0.0207(19) 0.147(2) 0.4390(11) 0.059(7) Uiso 0.50 1 d P B 1
H30A H -0.0381 0.1169 0.4384 0.089 Uiso 0.50 1 calc PR B 1
H30B H 0.0112 0.1965 0.4110 0.089 Uiso 0.50 1 calc PR B 1
H30C H 0.0468 0.1760 0.4745 0.089 Uiso 0.50 1 calc PR B 1
C24B C 0.0700(12) 0.0825(12) 0.4367(7) 0.023(4) Uiso 0.50 1 d P C 2
C25B C 0.0297(12) -0.0052(12) 0.4393(7) 0.032(3) Uiso 0.50 1 d P C 2
H25B H -0.0240 -0.0077 0.4518 0.038 Uiso 0.50 1 calc PR C 2
C26B C 0.0635(13) -0.0885(13) 0.4246(7) 0.037(4) Uiso 0.50 1 d P C 2
H26B H 0.0331 -0.1471 0.4274 0.045 Uiso 0.50 1 calc PR C 2
C27B C 0.1425(15) -0.0901(13) 0.4054(7) 0.034(4) Uiso 0.50 1 d P C 2
H27B H 0.1663 -0.1482 0.3954 0.041 Uiso 0.50 1 calc PR C 2
C28B C 0.1836(15) -0.0031(15) 0.4019(8) 0.045(4) Uiso 0.50 1 d P C 2
H28B H 0.2371 -0.0012 0.3891 0.054 Uiso 0.50 1 calc PR C 2
C29B C 0.148(2) 0.0836(19) 0.4168(11) 0.039(6) Uiso 0.50 1 d P C 2
H29B H 0.1770 0.1427 0.4133 0.047 Uiso 0.50 1 calc PR C 2
C30B C 0.0332(13) 0.1730(14) 0.4510(8) 0.034(4) Uiso 0.50 1 d P C 2
H30D H -0.0231 0.1604 0.4619 0.051 Uiso 0.50 1 calc PR C 2
H30E H 0.0195 0.2160 0.4197 0.051 Uiso 0.50 1 calc PR C 2
H30F H 0.0785 0.2032 0.4810 0.051 Uiso 0.50 1 calc PR C 2

loop_
_atom_site_aniso_label
_atom_site_aniso_U_11
_atom_site_aniso_U_22
_atom_site_aniso_U_33
_atom_site_aniso_U_23
_atom_site_aniso_U_13
_atom_site_aniso_U_12
Lu1 0.03227(17) 0.01478(14) 0.01359(14) -0.00046(9) 0.00908(10) -0.00128(10)
N1 0.037(3) 0.018(3) 0.022(3) -0.001(2) 0.010(2) 0.000(2)
C1 0.038(4) 0.018(3) 0.033(4) -0.009(3) 0.017(3) -0.003(3)
C2 0.054(5) 0.026(4) 0.022(3) -0.007(3) 0.018(3) -0.007(3)
C3 0.041(4) 0.020(3) 0.019(3) -0.004(2) 0.008(3) -0.004(3)
C4 0.035(4) 0.020(3) 0.021(3) -0.002(2) 0.009(3) -0.003(3)
C5 0.034(4) 0.022(3) 0.029(4) 0.000(3) 0.012(3) -0.001(3)
C6 0.040(5) 0.040(5) 0.061(6) -0.013(4) 0.026(4) 0.001(4)
C7 0.086(8) 0.045(5) 0.036(5) -0.015(4) 0.039(5) -0.020(5)
C8 0.054(5) 0.034(4) 0.023(4) -0.007(3) 0.004(3) -0.008(4)
C9 0.038(4) 0.029(4) 0.033(4) 0.000(3) 0.014(3) -0.006(3)
C10 0.055(5) 0.021(3) 0.024(4) 0.007(3) 0.017(3) 0.009(3)
C11 0.057(5) 0.016(3) 0.032(4) -0.002(3) 0.024(4) -0.001(3)
C12 0.051(5) 0.026(4) 0.028(4) -0.007(3) 0.022(3) -0.013(3)
C13 0.050(5) 0.026(3) 0.019(3) 0.002(3) 0.018(3) -0.004(3)
C14 0.057(5) 0.032(4) 0.010(3) 0.004(3) 0.012(3) 0.008(3)
C15 0.060(6) 0.047(5) 0.027(4) 0.014(4) 0.010(4) 0.018(4)
C16 0.064(6) 0.036(5) 0.061(6) -0.021(4) 0.036(5) -0.007(4)
C17 0.027(8) 0.038(10) 0.023(8) 0.000(7) 0.004(6) -0.001(7)
C18 0.051(5) 0.042(5) 0.034(4) 0.000(3) 0.023(4) -0.003(4)
C19 0.037(6) 0.038(7) 0.004(4) 0.001(4) 0.000(4) -0.004(5)

loop_
_atom_type_symbol
_atom_type_description
_atom_type_scat_dispersion_real
_atom_type_scat_dispersion_imag
_atom_type_scat_source
C C 0.0033 0.0016 'International Tables Vol C Tables 4.2.6.8 and 6.1.1.4'
H H 0.0000 0.0000 'International Tables Vol C Tables 4.2.6.8 and 6.1.1.4'
N N 0.0061 0.0033 'International Tables Vol C Tables 4.2.6.8 and 6.1.1.4'
O O 0.0106 0.0060 'International Tables Vol C Tables 4.2.6.8 and 6.1.1.4'
Lu Lu -0.4720 5.8584 'International Tables Vol C Tables 4.2.6.8 and 6.1.1.4'

loop_
_geom_angle_atom_site_label_1
_geom_angle_atom_site_label_2
_geom_angle_atom_site_label_3
_geom_angle
_geom_angle_site_symmetry_1
_geom_angle_site_symmetry_3
Cnt1 Lu1 N1 109.7 . .
Cnt1 Lu1 N1 104.5 . 2
Cnt1 Lu1 O1 101.7 . .
Cnt1 Lu1 O1B 105.4 . .
Cnt2 Lu1 N1 116.5 . .
Cnt2 Lu1 N1 104.7 . 2
Cnt2 Lu1 O1 102.2 . .
Cnt2 Lu1 O1B 100.8 . .
Cnt1 Lu1 Cnt2 129.9 . .
N1 Lu1 N1 31.3(3) 2 .
N1 Lu1 O1B 111.3(5) 2 .
N1 Lu1 O1B 80.3(5) . .
N1 Lu1 O1 114.3(4) 2 .
N1 Lu1 O1 83.1(4) . .
O1B Lu1 O1 4.1(7) . .
N1 Lu1 C5 83.3(2) 2 .
N1 Lu1 C5 82.4(2) . .
O1B Lu1 C5 97.5(5) . .
O1 Lu1 C5 95.0(4) . .
N1 Lu1 C13 89.0(2) 2 .
N1 Lu1 C13 112.6(2) . .
O1B Lu1 C13 128.2(5) . .
O1 Lu1 C13 129.9(4) . .
C5 Lu1 C13 132.9(2) . .
N1 Lu1 C12 78.2(2) 2 .
N1 Lu1 C12 89.9(2) . .
O1B Lu1 C12 104.3(5) . .
O1 Lu1 C12 107.4(4) . .
C5 Lu1 C12 155.3(3) . .
C13 Lu1 C12 31.9(2) . .
N1 Lu1 C1 81.1(2) 2 .
N1 Lu1 C1 96.4(2) . .
O1B Lu1 C1 128.0(5) . .
O1 Lu1 C1 124.9(4) . .
C5 Lu1 C1 31.7(2) . .
C13 Lu1 C1 101.2(2) . .
C12 Lu1 C1 127.7(2) . .
N1 Lu1 C4 113.1(2) 2 .
N1 Lu1 C4 103.2(2) . .
O1B Lu1 C4 78.5(5) . .
O1 Lu1 C4 74.9(4) . .
C5 Lu1 C4 31.1(2) . .
C13 Lu1 C4 137.5(2) . .
C12 Lu1 C4 166.8(2) . .
C1 Lu1 C4 51.4(2) . .
N1 Lu1 C2 108.6(2) 2 .
N1 Lu1 C2 126.7(2) . .
O1B Lu1 C2 124.3(5) . .
O1 Lu1 C2 120.3(4) . .
C5 Lu1 C2 50.9(2) . .
C13 Lu1 C2 88.9(2) . .
C12 Lu1 C2 120.8(2) . .
C1 Lu1 C2 30.3(2) . .
C4 Lu1 C2 50.5(2) . .
N1 Lu1 C14 119.4(2) 2 .
N1 Lu1 C14 140.3(2) . .
O1B Lu1 C14 111.0(5) . .
O1 Lu1 C14 110.7(4) . .
C5 Lu1 C14 130.3(2) . .
C13 Lu1 C14 30.4(3) . .
C12 Lu1 C14 50.7(2) . .
C1 Lu1 C14 104.0(2) . .
C4 Lu1 C14 116.1(2) . .
C2 Lu1 C14 79.4(2) . .
N1 Lu1 C3 130.9(2) 2 .
N1 Lu1 C3 132.4(2) . .
O1B Lu1 C3 94.1(5) . .
O1 Lu1 C3 90.0(4) . .
C5 Lu1 C3 51.2(2) . .
C13 Lu1 C3 107.7(2) . .
C12 Lu1 C3 136.5(2) . .
C1 Lu1 C3 50.9(2) . .
C4 Lu1 C3 30.7(2) . .
C2 Lu1 C3 30.5(2) . .
C14 Lu1 C3 85.9(2) . .
N1 Lu1 C11 101.9(2) 2 .
N1 Lu1 C11 100.1(2) . .
O1B Lu1 C11 77.3(5) . .
O1 Lu1 C11 79.6(4) . .
C5 Lu1 C11 173.7(3) . .
C13 Lu1 C11 51.5(2) . .
C12 Lu1 C11 30.9(3) . .
C1 Lu1 C11 152.0(2) . .
C4 Lu1 C11 142.8(3) . .
C2 Lu1 C11 129.2(2) . .
C14 Lu1 C11 50.0(2) . .
C3 Lu1 C11 124.9(2) . .
N1 Lu1 C10 128.8(2) 2 .
N1 Lu1 C10 130.1(2) . .
O1B Lu1 C10 81.6(5) . .
O1 Lu1 C10 81.8(4) . .
C5 Lu1 C10 146.1(2) . .
C13 Lu1 C10 50.9(3) . .
C12 Lu1 C10 50.8(3) . .
C1 Lu1 C10 130.7(2) . .
C4 Lu1 C10 118.0(2) . .
C2 Lu1 C10 101.8(2) . .
C14 Lu1 C10 30.3(2) . .
C3 Lu1 C10 94.9(2) . .
C11 Lu1 C10 30.2(2) . .
N1 N1 Lu1 75.2(6) 2 2
N1 N1 Lu1 73.4(5) 2 .
Lu1 N1 Lu1 148.6(3) 2 .
C2 C1 C5 107.4(7) . .
C2 C1 C6 127.2(8) . .
C5 C1 C6 125.2(8) . .
C2 C1 Lu1 76.7(4) . .
C5 C1 Lu1 72.7(4) . .
C6 C1 Lu1 120.6(5) . .
C1 C2 C3 109.6(6) . .
C1 C2 C7 123.8(8) . .
C3 C2 C7 125.2(8) . .
C1 C2 Lu1 73.0(4) . .
C3 C2 Lu1 75.3(4) . .
C7 C2 Lu1 129.1(5) . .
C2 C3 C4 107.2(7) . .
C2 C3 C8 126.5(7) . .
C4 C3 C8 125.7(7) . .
C2 C3 Lu1 74.2(4) . .
C4 C3 Lu1 73.4(4) . .
C8 C3 Lu1 125.1(5) . .
C5 C4 C3 107.9(6) . .
C5 C4 C9 124.5(7) . .
C3 C4 C9 127.1(7) . .
C5 C4 Lu1 71.9(4) . .
C3 C4 Lu1 75.9(4) . .
C9 C4 Lu1 124.1(5) . .
C4 C5 C1 107.9(7) . .
C4 C5 Lu1 77.0(4) . .
C1 C5 Lu1 75.6(4) . .
C11 C10 C14 106.8(8) . .
C11 C10 C15 127.1(7) . .
C14 C10 C15 124.3(7) . .
C11 C10 Lu1 73.2(4) . .
C14 C10 Lu1 73.0(4) . .
C15 C10 Lu1 130.9(6) . .
C12 C11 C10 108.2(7) . .
C12 C11 C16 126.0(8) . .
C10 C11 C16 125.5(9) . .
C12 C11 Lu1 71.2(4) . .
C10 C11 Lu1 76.6(4) . .
C16 C11 Lu1 122.9(6) . .
C17 C12 C11 123.4(10) . .
C17 C12 C13 125.7(10) . .
C11 C12 C13 107.8(7) . .
C17 C12 Lu1 130.2(10) . .
C11 C12 Lu1 77.8(4) . .
C13 C12 Lu1 73.7(4) . .
C14 C13 C12 107.3(7) . .
C14 C13 C18 126.6(7) . .
C12 C13 C18 125.6(8) . .
C14 C13 Lu1 78.4(4) . .
C12 C13 Lu1 74.5(4) . .
C18 C13 Lu1 119.1(5) . .
C13 C14 C10 109.8(7) . .
C13 C14 C19 122.7(8) . .
C10 C14 C19 124.5(9) . .
C13 C14 Lu1 71.2(4) . .
C10 C14 Lu1 76.7(4) . .
C19 C14 Lu1 134.4(7) . .
C23 O1 C20 112.2(17) . .
C23 O1 Lu1 127.3(12) . .
C20 O1 Lu1 120.3(14) . .
O1 C20 C21 102.3(19) . .
C22 C21 C20 101.4(19) . .
C23 C22 C21 103.8(19) . .
O1 C23 C22 104.0(17) . .
C20B O1B C23B 104.6(16) . .
C20B O1B Lu1 131.3(13) . .
C23B O1B Lu1 123.9(13) . .
O1B C20B C21B 109.8(17) . .
C22B C21B C20B 103.5(19) . .
C21B C22B C23B 98.8(19) . .
O1B C23B C22B 106.2(17) . .
C29 C24 C25 120(2) . .
C29 C24 C30 124(2) . .
C25 C24 C30 117(2) . .
C26 C25 C24 119(2) . .
C25 C26 C27 117.6(19) . .
C26 C27 C28 123(2) . .
C29 C28 C27 116(3) . .
C24 C29 C28 124(3) . .
C25B C24B C29B 116.9(19) . .
C25B C24B C30B 123.5(18) . .
C29B C24B C30B 119.6(18) . .
C26B C25B C24B 122.9(18) . .
C25B C26B C27B 121.6(17) . .
C28B C27B C26B 116.7(18) . .
C27B C28B C29B 122(2) . .
C24B C29B C28B 120(2) . .

loop_
_geom_bond_atom_site_label_1
_geom_bond_atom_site_label_2
_geom_bond_distance
_geom_bond_site_symmetry_2
Lu1 N1 2.290(6) 2
Lu1 N1 2.311(6) .
Lu1 O1B 2.318(19) .
Lu1 O1 2.462(17) .
Lu1 Cnt1 2.369 .
Lu1 Cnt2 2.385 .
Lu1 C5 2.600(7) .
Lu1 C13 2.605(7) .
Lu1 C12 2.615(7) .
Lu1 C1 2.637(7) .
Lu1 C4 2.666(7) .
Lu1 C2 2.684(7) .
Lu1 C14 2.696(7) .
Lu1 C3 2.698(7) .
Lu1 C11 2.700(7) .
Lu1 C10 2.744(7) .
N1 N1 1.243(12) 2
N1 Lu1 2.290(6) 2
C1 C2 1.391(11) .
C1 C5 1.431(10) .
C1 C6 1.502(12) .
C2 C3 1.416(11) .
C2 C7 1.525(10) .
C3 C4 1.420(9) .
C3 C8 1.504(11) .
C4 C5 1.415(10) .
C4 C9 1.499(10) .
C10 C11 1.421(11) .
C10 C14 1.423(11) .
C10 C15 1.504(13) .
C11 C12 1.420(12) .
C11 C16 1.511(11) .
C12 C17 1.340(19) .
C12 C13 1.432(10) .
C13 C14 1.394(12) .
C13 C18 1.507(12) .
C14 C19 1.479(12) .
O1 C23 1.45(3) .
O1 C20 1.46(3) .
C20 C21 1.54(4) .
C21 C22 1.53(3) .
C22 C23 1.47(3) .
O1B C20B 1.44(3) .
O1B C23B 1.49(3) .
C20B C21B 1.51(3) .
C21B C22B 1.50(4) .
C22B C23B 1.57(3) .
C24 C29 1.31(4) .
C24 C25 1.41(3) .
C24 C30 1.52(3) .
C25 C26 1.37(3) .
C26 C27 1.37(3) .
C27 C28 1.40(4) .
C28 C29 1.34(4) .
C24B C25B 1.38(2) .
C24B C29B 1.40(3) .
C24B C30B 1.47(3) .
C25B C26B 1.36(2) .
C26B C27B 1.41(3) .
C27B C28B 1.38(3) .
C28B C29B 1.42(3) .
